data_2238304
loop_
_publ_author_name
'Wang, Zhiguo'
'Bian, Qingquan'
'Guo, Ying'

_publ_section_title
;
 <i>catena</i>-Poly[di-\m~3~-bromido-bis[(1-ethyl-1<i>H</i>-imidazole-\k<i>N</i>^3^)disilver(I)]]
;
_journal_coeditor_code ZS2262
_journal_issue 7
_journal_name_full 'Acta Crystallographica Section E'
_journal_page_first m411
_journal_paper_doi 10.1107/S1600536813016875
_journal_volume 69
_journal_year 2013
_chemical_formula_iupac '[Ag2 Br2 (C5 H8 N2)2]'
_chemical_formula_moiety 'C10 H16 Ag2 Br2 N4'
_chemical_formula_sum 'C10 H16 Ag2 Br2 N4'
_chemical_formula_weight 567.80
_chemical_melting_point 335
_chemical_name_systematic <i>catena</i>-Poly[di-\m~3~-bromido-bis[(1-ethyl-1<i>H</i>-imidazole-\k<i>N</i>^3^)disilver(I)]
_space_group_IT_number 15
_symmetry_cell_setting monoclinic
_symmetry_space_group_name_Hall '-C 2yc'
_symmetry_space_group_name_H-M 'C 1 2/c 1'
_atom_sites_solution_hydrogens geom
_atom_sites_solution_primary direct
_atom_sites_solution_secondary difmap
_audit_creation_method SHELXL-97
_cell_angle_alpha 90.00
_cell_angle_beta 109.8090(10)
_cell_angle_gamma 90.00
_cell_formula_units_Z 4
_cell_length_a 15.2489(15)
_cell_length_b 13.9888(13)
_cell_length_c 7.7198(7)
_cell_measurement_reflns_used 3344
_cell_measurement_temperature 173(2)
_cell_measurement_theta_max 28.40
_cell_measurement_theta_min 2.84
_cell_volume 1549.3(3)
_computing_cell_refinement 'SAINT (Bruker, 2006)'
_computing_data_collection 'APEX2 (Bruker, 2006)'
_computing_data_reduction 'SAINT (Bruker, 2006)'
_computing_molecular_graphics 'SHELXTL (Sheldrick, 2008)'
_computing_publication_material 'SHELXTL (Sheldrick, 2008)'
_computing_structure_refinement 'SHELXL97 (Sheldrick, 2008)'
_computing_structure_solution 'SHELXS97 (Sheldrick, 2008)'
_diffrn_ambient_temperature 173(2)
_diffrn_measured_fraction_theta_full 0.996
_diffrn_measured_fraction_theta_max 0.996
_diffrn_measurement_device_type 'Bruker APEXII CCD'
_diffrn_measurement_method '\f and \w scans'
_diffrn_radiation_monochromator graphite
_diffrn_radiation_source 'fine-focus sealed tube'
_diffrn_radiation_type MoK\a
_diffrn_radiation_wavelength 0.71073
_diffrn_reflns_av_R_equivalents 0.0236
_diffrn_reflns_av_sigmaI/netI 0.0242
_diffrn_reflns_limit_h_max 18
_diffrn_reflns_limit_h_min -16
_diffrn_reflns_limit_k_max 14
_diffrn_reflns_limit_k_min -16
_diffrn_reflns_limit_l_max 9
_diffrn_reflns_limit_l_min -6
_diffrn_reflns_number 3840
_diffrn_reflns_theta_full 25.00
_diffrn_reflns_theta_max 25.00
_diffrn_reflns_theta_min 2.91
_diffrn_standards_number 0
_exptl_absorpt_coefficient_mu 7.674
_exptl_absorpt_correction_T_max 0.3922
_exptl_absorpt_correction_T_min 0.3553
_exptl_absorpt_correction_type multi-scan
_exptl_absorpt_process_details '(SADABS; Sheldrick, 1996)'
_exptl_crystal_colour colourless
_exptl_crystal_density_diffrn 2.434
_exptl_crystal_density_method 'not measured'
_exptl_crystal_description block
_exptl_crystal_F_000 1072
_exptl_crystal_size_max 0.17
_exptl_crystal_size_mid 0.16
_exptl_crystal_size_min 0.15
_refine_diff_density_max 0.378
_refine_diff_density_min -0.676
_refine_ls_extinction_method none
_refine_ls_goodness_of_fit_ref 1.052
_refine_ls_hydrogen_treatment constr
_refine_ls_matrix_type full
_refine_ls_number_parameters 83
_refine_ls_number_reflns 1362
_refine_ls_number_restraints 0
_refine_ls_restrained_S_all 1.052
_refine_ls_R_factor_all 0.0196
_refine_ls_R_factor_gt 0.0188
_refine_ls_shift/su_max 0.000
_refine_ls_shift/su_mean 0.000
_refine_ls_structure_factor_coef Fsqd
_refine_ls_weighting_details 'calc w=1/[\s^2^(Fo^2^)+(0.0250P)^2^+1.7996P] where P=(Fo^2^+2Fc^2^)/3'
_refine_ls_weighting_scheme calc
_refine_ls_wR_factor_gt 0.0474
_refine_ls_wR_factor_ref 0.0478
_reflns_number_gt 1315
_reflns_number_total 1362
_reflns_threshold_expression I>2\s(I)
_cod_data_source_file zs2262.cif
_cod_data_source_block I
_cod_original_sg_symbol_H-M 'C 2/c'
_cod_database_code 2238304
_cod_database_fobs_code 2238304

loop_
_symmetry_equiv_pos_as_xyz
'x, y, z'
'-x, y, -z+1/2'
'x+1/2, y+1/2, z'
'-x+1/2, y+1/2, -z+1/2'
'-x, -y, -z'
'x, -y, z-1/2'
'-x+1/2, -y+1/2, -z'
'x+1/2, -y+1/2, z-1/2'

loop_
_atom_site_type_symbol
_atom_site_label
_atom_site_fract_x
_atom_site_fract_y
_atom_site_fract_z
_atom_site_U_iso_or_equiv
_atom_site_adp_type
_atom_site_calc_flag
_atom_site_refinement_flags
_atom_site_occupancy
_atom_site_symmetry_multiplicity
Ag Ag1 0.445475(14) 0.080848(14) -0.12049(3) 0.02369(10) Uani d . 1 1
Br Br1 0.363999(18) 0.066857(18) -0.49464(4) 0.01975(10) Uani d . 1 1
N N1 0.39450(15) 0.21798(15) -0.0362(3) 0.0183(5) Uani d . 1 1
N N2 0.34342(14) 0.31681(15) 0.1304(3) 0.0204(5) Uani d . 1 1
C C1 0.38660(17) 0.23374(18) 0.1262(4) 0.0182(5) Uani d . 1 1
H H1 0.4088 0.1914 0.2280 0.022 Uiso calc R 1 1
C C2 0.32148(18) 0.35730(18) -0.0411(4) 0.0236(6) Uani d . 1 1
H H2 0.2903 0.4163 -0.0808 0.028 Uiso calc R 1 1
C C3 0.35336(18) 0.29593(19) -0.1426(4) 0.0216(6) Uani d . 1 1
H H3 0.3482 0.3052 -0.2676 0.026 Uiso calc R 1 1
C C4 0.3277(2) 0.3578(2) 0.2924(4) 0.0307(7) Uani d . 1 1
H H4A 0.3101 0.3061 0.3618 0.037 Uiso calc R 1 1
H H4B 0.2751 0.4036 0.2514 0.037 Uiso calc R 1 1
C C5 0.4122(2) 0.4081(2) 0.4169(4) 0.0295(7) Uani d . 1 1
H H5A 0.4648 0.3635 0.4555 0.044 Uiso calc R 1 1
H H5B 0.3996 0.4318 0.5256 0.044 Uiso calc R 1 1
H H5C 0.4275 0.4620 0.3512 0.044 Uiso calc R 1 1

loop_
_atom_site_aniso_label
_atom_site_aniso_U_11
_atom_site_aniso_U_22
_atom_site_aniso_U_33
_atom_site_aniso_U_12
_atom_site_aniso_U_13
_atom_site_aniso_U_23
Ag1 0.02308(14) 0.02533(14) 0.02428(15) 0.00355(7) 0.01013(10) -0.00298(8)
Br1 0.01675(15) 0.02566(16) 0.01700(17) 0.00117(9) 0.00595(12) 0.00022(10)
N1 0.0171(11) 0.0193(10) 0.0203(12) -0.0016(9) 0.0089(9) -0.0010(9)
N2 0.0145(10) 0.0223(11) 0.0242(12) -0.0017(9) 0.0064(9) -0.0064(9)
C1 0.0148(12) 0.0213(13) 0.0179(13) -0.0015(10) 0.0046(10) -0.0001(10)
C2 0.0193(13) 0.0171(13) 0.0312(15) -0.0016(10) 0.0043(11) 0.0014(11)
C3 0.0201(13) 0.0219(13) 0.0215(14) -0.0036(10) 0.0053(11) 0.0047(11)
C4 0.0247(15) 0.0373(17) 0.0332(17) -0.0033(12) 0.0138(13) -0.0189(13)
C5 0.0228(15) 0.0343(15) 0.0287(17) 0.0016(12) 0.0050(13) -0.0108(13)

loop_
_atom_type_symbol
_atom_type_description
_atom_type_scat_dispersion_real
_atom_type_scat_dispersion_imag
_atom_type_scat_source
C C 0.0033 0.0016 'International Tables Vol C Tables 4.2.6.8 and 6.1.1.4'
H H 0.0000 0.0000 'International Tables Vol C Tables 4.2.6.8 and 6.1.1.4'
N N 0.0061 0.0033 'International Tables Vol C Tables 4.2.6.8 and 6.1.1.4'
Br Br -0.2901 2.4595 'International Tables Vol C Tables 4.2.6.8 and 6.1.1.4'
Ag Ag -0.8971 1.1015 'International Tables Vol C Tables 4.2.6.8 and 6.1.1.4'

loop_
_geom_angle_atom_site_label_1
_geom_angle_atom_site_label_2
_geom_angle_atom_site_label_3
_geom_angle_site_symmetry_1
_geom_angle_site_symmetry_3
_geom_angle
N1 Ag1 Br1 . . 106.78(6)
N1 Ag1 Br1 . 2_654 113.55(5)
Br1 Ag1 Br1 . 2_654 112.899(9)
N1 Ag1 Br1 . 6_556 107.26(5)
Br1 Ag1 Br1 . 6_556 102.771(10)
Br1 Ag1 Br1 2_654 6_556 112.797(10)
N1 Ag1 Ag1 . 2_654 121.11(5)
Br1 Ag1 Ag1 . 2_654 56.845(11)
Br1 Ag1 Ag1 2_654 2_654 56.690(10)
Br1 Ag1 Ag1 6_556 2_654 130.781(8)
N1 Ag1 Ag1 . 5_655 128.97(6)
Br1 Ag1 Ag1 . 5_655 123.435(12)
Br1 Ag1 Ag1 2_654 5_655 56.559(9)
Br1 Ag1 Ag1 6_556 5_655 56.238(11)
Ag1 Ag1 Ag1 2_654 5_655 95.508(11)
Ag1 Br1 Ag1 . 2_654 66.464(9)
Ag1 Br1 Ag1 . 6 109.172(11)
Ag1 Br1 Ag1 2_654 6 67.204(10)
C1 N1 C3 . . 105.3(2)
C1 N1 Ag1 . . 124.76(17)
C3 N1 Ag1 . . 129.32(18)
C1 N2 C2 . . 107.1(2)
C1 N2 C4 . . 125.6(2)
C2 N2 C4 . . 127.2(2)
N1 C1 N2 . . 111.8(2)
N1 C1 H1 . . 124.1
N2 C1 H1 . . 124.1
C3 C2 N2 . . 106.1(2)
C3 C2 H2 . . 126.9
N2 C2 H2 . . 126.9
C2 C3 N1 . . 109.6(2)
C2 C3 H3 . . 125.2
N1 C3 H3 . . 125.2
N2 C4 C5 . . 112.2(2)
N2 C4 H4A . . 109.2
C5 C4 H4A . . 109.2
N2 C4 H4B . . 109.2
C5 C4 H4B . . 109.2
H4A C4 H4B . . 107.9
C4 C5 H5A . . 109.5
C4 C5 H5B . . 109.5
H5A C5 H5B . . 109.5
C4 C5 H5C . . 109.5
H5A C5 H5C . . 109.5
H5B C5 H5C . . 109.5

loop_
_geom_bond_atom_site_label_1
_geom_bond_atom_site_label_2
_geom_bond_site_symmetry_2
_geom_bond_distance
Ag1 N1 . 2.247(2)
Ag1 Br1 . 2.7372(4)
Ag1 Br1 2_654 2.7420(4)
Ag1 Br1 6_556 2.7523(4)
Ag1 Ag1 2_654 3.0028(5)
Ag1 Ag1 5_655 3.0407(4)
Br1 Ag1 2_654 2.7420(4)
Br1 Ag1 6 2.7522(4)
N1 C1 . 1.318(3)
N1 C3 . 1.381(3)
N2 C1 . 1.342(3)
N2 C2 . 1.374(4)
N2 C4 . 1.467(3)
C1 H1 . 0.9500
C2 C3 . 1.358(4)
C2 H2 . 0.9500
C3 H3 . 0.9500
C4 C5 . 1.497(4)
C4 H4A . 0.9900
C4 H4B . 0.9900
C5 H5A . 0.9800
C5 H5B . 0.9800
C5 H5C . 0.9800

loop_
_geom_torsion_atom_site_label_1
_geom_torsion_atom_site_label_2
_geom_torsion_atom_site_label_3
_geom_torsion_atom_site_label_4
_geom_torsion_site_symmetry_1
_geom_torsion_site_symmetry_4
_geom_torsion
N1 Ag1 Br1 Ag1 . 2_654 116.60(6)
Br1 Ag1 Br1 Ag1 2_654 2_654 -8.881(15)
Br1 Ag1 Br1 Ag1 6_556 2_654 -130.686(9)
Ag1 Ag1 Br1 Ag1 5_655 2_654 -72.907(15)
N1 Ag1 Br1 Ag1 . 6 169.81(6)
Br1 Ag1 Br1 Ag1 2_654 6 44.330(16)
Br1 Ag1 Br1 Ag1 6_556 6 -77.474(18)
Ag1 Ag1 Br1 Ag1 2_654 6 53.212(9)
Ag1 Ag1 Br1 Ag1 5_655 6 -19.696(19)
Br1 Ag1 N1 C1 . . 152.24(18)
Br1 Ag1 N1 C1 2_654 . -82.7(2)
Br1 Ag1 N1 C1 6_556 . 42.6(2)
Ag1 Ag1 N1 C1 2_654 . -146.79(17)
Ag1 Ag1 N1 C1 5_655 . -17.6(2)
Br1 Ag1 N1 C3 . . -17.5(2)
Br1 Ag1 N1 C3 2_654 . 107.5(2)
Br1 Ag1 N1 C3 6_556 . -127.1(2)
Ag1 Ag1 N1 C3 2_654 . 43.4(2)
Ag1 Ag1 N1 C3 5_655 . 172.66(18)
C3 N1 C1 N2 . . -0.2(3)
Ag1 N1 C1 N2 . . -172.05(16)
C2 N2 C1 N1 . . 0.3(3)
C4 N2 C1 N1 . . -176.8(2)
C1 N2 C2 C3 . . -0.3(3)
C4 N2 C2 C3 . . 176.8(2)
N2 C2 C3 N1 . . 0.1(3)
C1 N1 C3 C2 . . 0.0(3)
Ag1 N1 C3 C2 . . 171.36(17)
C1 N2 C4 C5 . . 80.9(3)
C2 N2 C4 C5 . . -95.7(3)
